data_1502332
loop_
_publ_author_name
'Fan, Yukai'
'Feng, Pengju'
'Liu, Mao'
'Pan, Hongjie'
'Shi, Yian'

_publ_section_title
;
 A concise approach to the dalesconol skeleton.
;
_journal_issue 17
_journal_name_full 'Organic letters'
_journal_page_first 4494
_journal_page_last 4497
_journal_paper_doi 10.1021/ol2015847
_journal_volume 13
_journal_year 2011
_chemical_absolute_configuration ad
_chemical_formula_moiety 'C33 H28 O6'
_chemical_formula_sum 'C33 H28 O6'
_chemical_formula_weight 520.55
_chemical_name_systematic
; 
 ? 
;
_space_group_IT_number 4
_symmetry_cell_setting monoclinic
_symmetry_space_group_name_Hall 'P 2yb'
_symmetry_space_group_name_H-M 'P 1 21 1'
_atom_sites_solution_hydrogens geom
_atom_sites_solution_primary direct
_atom_sites_solution_secondary difmap
_audit_creation_method SHELXL-97
_cell_angle_alpha 90.00
_cell_angle_beta 97.590(7)
_cell_angle_gamma 90.00
_cell_formula_units_Z 4
_cell_length_a 8.1397(8)
_cell_length_b 32.018(3)
_cell_length_c 9.9603(11)
_cell_measurement_reflns_used 22863
_cell_measurement_temperature 173(2)
_cell_measurement_theta_max 68.27
_cell_measurement_theta_min 4.14
_cell_volume 2573.1(5)
_computing_cell_refinement 'Rapid Auto Ver 2.30(Rigaku 1998)'
_computing_data_collection 'Rapid Auto Ver 2.30(Rigaku 1998)'
_computing_data_reduction 'Rapid Auto Ver 2.30(Rigaku 1998)'
_computing_molecular_graphics 'XP in Siemens SHELXTL (Sheldrick, 1994)'
_computing_publication_material 'SHELX97 (Sheldrick, 1997)'
_computing_structure_refinement 'SHELXL-97 (Sheldrick, 1997)'
_computing_structure_solution 'SHELXS-97 (Sheldrick, 1990)'
_diffrn_ambient_temperature 173(2)
_diffrn_measured_fraction_theta_full 0.999
_diffrn_measured_fraction_theta_max 0.999
_diffrn_measurement_device_type 'Rigaku raxis Rapid IP Area Detector'
_diffrn_measurement_method '\w scans'
_diffrn_radiation_monochromator graphite
_diffrn_radiation_source 'rotating anode'
_diffrn_radiation_type CuK\a
_diffrn_radiation_wavelength 1.54186
_diffrn_reflns_av_R_equivalents 0.0365
_diffrn_reflns_av_sigmaI/netI 0.0461
_diffrn_reflns_limit_h_max 9
_diffrn_reflns_limit_h_min -9
_diffrn_reflns_limit_k_max 38
_diffrn_reflns_limit_k_min -36
_diffrn_reflns_limit_l_max 11
_diffrn_reflns_limit_l_min -11
_diffrn_reflns_number 24362
_diffrn_reflns_theta_full 68.25
_diffrn_reflns_theta_max 68.25
_diffrn_reflns_theta_min 4.48
_exptl_absorpt_coefficient_mu 0.748
_exptl_absorpt_correction_T_max 0.8068
_exptl_absorpt_correction_T_min 0.5861
_exptl_absorpt_correction_type multi-scan
_exptl_absorpt_process_details 'ABSCOR by T.Higashi March, 2001'
_exptl_crystal_colour colorless
_exptl_crystal_density_diffrn 1.344
_exptl_crystal_density_method 'not measured'
_exptl_crystal_description platelet
_exptl_crystal_F_000 1096
_exptl_crystal_size_max 0.80
_exptl_crystal_size_mid 0.50
_exptl_crystal_size_min 0.30
_refine_diff_density_max 0.786
_refine_diff_density_min -0.370
_refine_diff_density_rms 0.057
_refine_ls_abs_structure_details 'Flack H D (1983), Acta Cryst. A39, 876-881'
_refine_ls_abs_structure_Flack -0.2(2)
_refine_ls_extinction_method none
_refine_ls_goodness_of_fit_ref 1.144
_refine_ls_hydrogen_treatment constr
_refine_ls_matrix_type full
_refine_ls_number_parameters 711
_refine_ls_number_reflns 9172
_refine_ls_number_restraints 1
_refine_ls_restrained_S_all 1.144
_refine_ls_R_factor_all 0.0649
_refine_ls_R_factor_gt 0.0579
_refine_ls_shift/su_max 0.000
_refine_ls_shift/su_mean 0.000
_refine_ls_structure_factor_coef Fsqd
_refine_ls_weighting_details 'calc w=1/[\s^2^(Fo^2^)+(0.0665P)^2^+1.3323P] where P=(Fo^2^+2Fc^2^)/3'
_refine_ls_weighting_scheme calc
_refine_ls_wR_factor_gt 0.1397
_refine_ls_wR_factor_ref 0.1469
_reflns_number_gt 7970
_reflns_number_total 9172
_reflns_threshold_expression >2sigma(I)
_cod_data_source_file ol2015847_si_003.cif
_cod_data_source_block sx2948
_cod_original_cell_volume 2573.0(5)
_cod_original_sg_symbol_H-M P2(1)
_cod_database_code 1502332

loop_
_symmetry_equiv_pos_as_xyz
'x, y, z'
'-x, y+1/2, -z'

loop_
_atom_site_label
_atom_site_type_symbol
_atom_site_fract_x
_atom_site_fract_y
_atom_site_fract_z
_atom_site_U_iso_or_equiv
_atom_site_adp_type
_atom_site_occupancy
_atom_site_symmetry_multiplicity
_atom_site_calc_flag
_atom_site_refinement_flags
O1 O -0.1075(4) 0.01515(9) 0.3701(3) 0.0410(7) Uani 1 1 d .
O2 O -0.2793(3) 0.13058(9) 0.6620(2) 0.0366(6) Uani 1 1 d .
O3 O -0.0894(3) 0.17079(8) 0.8565(2) 0.0324(6) Uani 1 1 d .
O4 O 0.5360(3) 0.19689(7) 0.0851(2) 0.0298(6) Uani 1 1 d .
O5 O 0.6585(3) 0.11903(8) 0.0747(2) 0.0300(6) Uani 1 1 d .
O6 O 0.7726(6) 0.05953(10) -0.0117(5) 0.0939(17) Uani 1 1 d .
O7 O 1.2345(3) 0.44425(9) 0.2131(3) 0.0392(7) Uani 1 1 d .
O8 O 1.3987(3) 0.33288(10) -0.0661(3) 0.0403(7) Uani 1 1 d .
O9 O 1.2086(3) 0.29320(9) -0.2629(3) 0.0349(6) Uani 1 1 d .
O10 O 0.5841(3) 0.26627(7) 0.5082(2) 0.0295(6) Uani 1 1 d .
O11 O 0.4635(3) 0.34364(8) 0.5238(2) 0.0327(6) Uani 1 1 d .
O12 O 0.3781(5) 0.40514(12) 0.6267(4) 0.0717(11) Uani 1 1 d .
C1 C 0.1671(4) 0.07802(11) 0.4073(3) 0.0247(7) Uani 1 1 d .
H1 H 0.0752 0.0649 0.3449 0.030 Uiso 1 1 calc R
C2 C 0.1108(4) 0.12551(11) 0.4327(3) 0.0232(7) Uani 1 1 d .
C3 C 0.2163(4) 0.15088(11) 0.3459(3) 0.0224(7) Uani 1 1 d .
C4 C 0.3278(4) 0.12440(10) 0.2892(3) 0.0201(7) Uani 1 1 d .
C5 C 0.3109(4) 0.08283(10) 0.3281(3) 0.0240(7) Uani 1 1 d .
C6 C 0.1899(4) 0.05185(10) 0.5341(3) 0.0232(7) Uani 1 1 d .
C7 C 0.0592(4) 0.03003(10) 0.5797(4) 0.0247(7) Uani 1 1 d .
C8 C 0.0788(5) 0.01193(11) 0.7083(4) 0.0316(8) Uani 1 1 d .
H8 H -0.0129 -0.0012 0.7409 0.038 Uiso 1 1 calc R
C9 C 0.2316(5) 0.01298(11) 0.7888(4) 0.0359(9) Uani 1 1 d .
H9 H 0.2446 0.0006 0.8762 0.043 Uiso 1 1 calc R
C10 C 0.3643(5) 0.03204(11) 0.7414(4) 0.0326(8) Uani 1 1 d .
H10 H 0.4705 0.0315 0.7940 0.039 Uiso 1 1 calc R
C11 C 0.3426(4) 0.05209(11) 0.6166(4) 0.0297(8) Uani 1 1 d .
H11 H 0.4337 0.0663 0.5868 0.036 Uiso 1 1 calc R
C12 C -0.1024(5) 0.02144(11) 0.4908(4) 0.0311(9) Uani 1 1 d .
C13 C -0.2582(5) 0.02052(15) 0.5551(5) 0.0503(12) Uani 1 1 d .
H13A H -0.3542 0.0203 0.4844 0.075 Uiso 1 1 calc R
H13B H -0.2630 0.0453 0.6121 0.075 Uiso 1 1 calc R
H13C H -0.2596 -0.0047 0.6109 0.075 Uiso 1 1 calc R
C14 C -0.0712(4) 0.12792(11) 0.3739(3) 0.0252(8) Uani 1 1 d .
H14 H -0.0987 0.1267 0.2783 0.030 Uiso 1 1 calc R
C15 C -0.1934(4) 0.13160(12) 0.4490(3) 0.0270(8) Uani 1 1 d .
H15 H -0.3043 0.1318 0.4051 0.032 Uiso 1 1 calc R
C16 C -0.1649(4) 0.13540(11) 0.5959(3) 0.0242(7) Uani 1 1 d .
C17 C 0.0085(4) 0.14641(10) 0.6569(3) 0.0198(7) Uani 1 1 d .
C18 C 0.0430(4) 0.16262(11) 0.7900(3) 0.0248(7) Uani 1 1 d .
C19 C 0.2058(4) 0.17004(12) 0.8445(4) 0.0310(8) Uani 1 1 d .
H19 H 0.2301 0.1804 0.9343 0.037 Uiso 1 1 calc R
C20 C 0.3327(4) 0.16250(12) 0.7690(4) 0.0308(8) Uani 1 1 d .
H20 H 0.4441 0.1672 0.8080 0.037 Uiso 1 1 calc R
C21 C 0.3003(4) 0.14832(11) 0.6381(3) 0.0238(7) Uani 1 1 d .
H21 H 0.3893 0.1439 0.5869 0.029 Uiso 1 1 calc R
C22 C 0.1392(4) 0.14035(10) 0.5800(3) 0.0206(7) Uani 1 1 d .
C23 C -0.0584(6) 0.19110(15) 0.9856(4) 0.0447(11) Uani 1 1 d .
H23B H -0.0071 0.2184 0.9748 0.067 Uiso 1 1 calc R
H23C H 0.0164 0.1739 1.0479 0.067 Uiso 1 1 calc R
H23A H -0.1632 0.1950 1.0224 0.067 Uiso 1 1 calc R
C24 C 0.2216(5) 0.19284(11) 0.3211(3) 0.0271(8) Uani 1 1 d .
H24 H 0.1518 0.2113 0.3621 0.033 Uiso 1 1 calc R
C25 C 0.3297(5) 0.20848(11) 0.2354(4) 0.0294(8) Uani 1 1 d .
H25 H 0.3314 0.2377 0.2186 0.035 Uiso 1 1 calc R
C26 C 0.4348(4) 0.18257(11) 0.1740(3) 0.0230(7) Uani 1 1 d .
C27 C 0.4403(4) 0.13888(11) 0.2026(3) 0.0212(7) Uani 1 1 d .
C28 C 0.5423(4) 0.10725(11) 0.1559(3) 0.0236(7) Uani 1 1 d .
C29 C 0.5306(4) 0.06627(11) 0.1975(4) 0.0308(8) Uani 1 1 d .
H29 H 0.6038 0.0461 0.1685 0.037 Uiso 1 1 calc R
C30 C 0.4129(5) 0.05347(11) 0.2819(4) 0.0302(8) Uani 1 1 d .
H30 H 0.4046 0.0249 0.3062 0.036 Uiso 1 1 calc R
C31 C 0.5141(5) 0.23854(12) 0.0380(4) 0.0365(9) Uani 1 1 d .
H31B H 0.5831 0.2434 -0.0340 0.055 Uiso 1 1 calc R
H31A H 0.5466 0.2579 0.1130 0.055 Uiso 1 1 calc R
H31C H 0.3974 0.2431 0.0024 0.055 Uiso 1 1 calc R
C32 C 0.6719(6) 0.09416(16) -0.0403(5) 0.0529(13) Uani 1 1 d .
H32A H 0.5598 0.0847 -0.0793 0.063 Uiso 1 1 calc R
H32B H 0.7170 0.1114 -0.1094 0.063 Uiso 1 1 calc R
C33 C 0.9432(8) 0.06908(19) 0.0016(7) 0.088(2) Uani 1 1 d .
H33C H 0.9715 0.0794 -0.0852 0.132 Uiso 1 1 calc R
H33B H 1.0078 0.0439 0.0280 0.132 Uiso 1 1 calc R
H33A H 0.9688 0.0906 0.0711 0.132 Uiso 1 1 calc R
C34 C 0.9476(4) 0.38576(11) 0.1834(4) 0.0251(7) Uani 1 1 d .
H34 H 1.0399 0.3993 0.2443 0.030 Uiso 1 1 calc R
C35 C 1.0073(4) 0.33782(11) 0.1589(3) 0.0236(7) Uani 1 1 d .
C36 C 0.8994(4) 0.31256(11) 0.2442(3) 0.0222(7) Uani 1 1 d .
C37 C 0.7909(4) 0.33866(11) 0.3037(3) 0.0212(7) Uani 1 1 d .
C38 C 0.8053(4) 0.38047(11) 0.2666(3) 0.0242(7) Uani 1 1 d .
C39 C 0.9178(4) 0.41250(10) 0.0575(3) 0.0250(7) Uani 1 1 d .
C40 C 0.7629(4) 0.41312(12) -0.0197(4) 0.0309(8) Uani 1 1 d .
H40 H 0.6754 0.3974 0.0098 0.037 Uiso 1 1 calc R
C41 C 0.7320(5) 0.43583(13) -0.1380(4) 0.0367(9) Uani 1 1 d .
H41 H 0.6237 0.4361 -0.1872 0.044 Uiso 1 1 calc R
C42 C 0.8568(5) 0.45812(13) -0.1851(4) 0.0400(10) Uani 1 1 d .
H42 H 0.8358 0.4735 -0.2672 0.048 Uiso 1 1 calc R
C43 C 1.0124(5) 0.45799(12) -0.1121(4) 0.0345(9) Uani 1 1 d .
H43 H 1.0992 0.4730 -0.1458 0.041 Uiso 1 1 calc R
C44 C 1.0461(4) 0.43640(11) 0.0102(4) 0.0276(8) Uani 1 1 d .
C45 C 1.2117(5) 0.44234(11) 0.0901(4) 0.0343(9) Uani 1 1 d .
C46 C 1.3611(5) 0.44701(17) 0.0131(5) 0.0524(12) Uani 1 1 d .
H46A H 1.3457 0.4293 -0.0679 0.079 Uiso 1 1 calc R
H46C H 1.4618 0.4385 0.0715 0.079 Uiso 1 1 calc R
H46B H 1.3714 0.4762 -0.0138 0.079 Uiso 1 1 calc R
C47 C 1.1847(4) 0.33571(11) 0.2190(4) 0.0275(8) Uani 1 1 d .
H47 H 1.2108 0.3374 0.3146 0.033 Uiso 1 1 calc R
C48 C 1.3081(4) 0.33156(11) 0.1453(3) 0.0256(7) Uani 1 1 d .
H48 H 1.4186 0.3312 0.1903 0.031 Uiso 1 1 calc R
C49 C 1.2816(4) 0.32749(11) -0.0012(3) 0.0239(7) Uani 1 1 d .
C50 C 1.1116(4) 0.31738(11) -0.0643(3) 0.0226(7) Uani 1 1 d .
C51 C 1.0754(4) 0.30146(11) -0.1975(3) 0.0250(7) Uani 1 1 d .
C52 C 0.9147(4) 0.29371(11) -0.2545(3) 0.0270(8) Uani 1 1 d .
H52 H 0.8924 0.2830 -0.3439 0.032 Uiso 1 1 calc R
C53 C 0.7855(4) 0.30179(12) -0.1798(4) 0.0280(8) Uani 1 1 d .
H53 H 0.6743 0.2977 -0.2205 0.034 Uiso 1 1 calc R
C54 C 0.8161(4) 0.31573(12) -0.0465(4) 0.0268(8) Uani 1 1 d .
H54 H 0.7270 0.3201 0.0046 0.032 Uiso 1 1 calc R
C55 C 0.9781(4) 0.32319(10) 0.0108(3) 0.0201(7) Uani 1 1 d .
C56 C 1.1771(5) 0.27505(14) -0.3952(4) 0.0398(10) Uani 1 1 d .
H56C H 1.1031 0.2933 -0.4545 0.060 Uiso 1 1 calc R
H56B H 1.1247 0.2477 -0.3893 0.060 Uiso 1 1 calc R
H56A H 1.2819 0.2717 -0.4324 0.060 Uiso 1 1 calc R
C57 C 0.8974(4) 0.27062(11) 0.2688(4) 0.0268(8) Uani 1 1 d .
H57 H 0.9669 0.2522 0.2270 0.032 Uiso 1 1 calc R
C58 C 0.7893(4) 0.25492(11) 0.3581(4) 0.0265(7) Uani 1 1 d .
H58 H 0.7891 0.2258 0.3761 0.032 Uiso 1 1 calc R
C59 C 0.6853(4) 0.28030(10) 0.4193(3) 0.0224(7) Uani 1 1 d .
C60 C 0.6798(4) 0.32434(10) 0.3919(3) 0.0196(7) Uani 1 1 d .
C61 C 0.5771(4) 0.35609(11) 0.4404(3) 0.0259(7) Uani 1 1 d .
C62 C 0.5894(5) 0.39654(12) 0.4000(4) 0.0329(9) Uani 1 1 d .
H62 H 0.5180 0.4168 0.4310 0.039 Uiso 1 1 calc R
C63 C 0.7047(5) 0.40944(12) 0.3136(4) 0.0363(9) Uani 1 1 d .
H63 H 0.7117 0.4380 0.2888 0.044 Uiso 1 1 calc R
C64 C 0.6047(5) 0.22392(12) 0.5526(4) 0.0335(9) Uani 1 1 d .
H64A H 0.5732 0.2051 0.4758 0.050 Uiso 1 1 calc R
H64C H 0.5341 0.2185 0.6231 0.050 Uiso 1 1 calc R
H64B H 0.7208 0.2191 0.5892 0.050 Uiso 1 1 calc R
C65 C 0.4538(7) 0.36774(14) 0.6378(5) 0.0533(12) Uani 1 1 d .
H65A H 0.3975 0.3507 0.7011 0.064 Uiso 1 1 calc R
H65B H 0.5686 0.3724 0.6820 0.064 Uiso 1 1 calc R
C66 C 0.1939(8) 0.39943(19) 0.6008(7) 0.0801(18) Uani 1 1 d .
H66B H 0.1655 0.3818 0.5205 0.120 Uiso 1 1 calc R
H66A H 0.1402 0.4267 0.5854 0.120 Uiso 1 1 calc R
H66C H 0.1554 0.3860 0.6794 0.120 Uiso 1 1 calc R

loop_
_atom_site_aniso_label
_atom_site_aniso_U_11
_atom_site_aniso_U_22
_atom_site_aniso_U_33
_atom_site_aniso_U_23
_atom_site_aniso_U_13
_atom_site_aniso_U_12
O1 0.0404(16) 0.0435(17) 0.0405(17) -0.0130(13) 0.0104(13) -0.0141(13)
O2 0.0245(13) 0.0568(18) 0.0291(14) -0.0052(13) 0.0058(11) -0.0074(12)
O3 0.0309(13) 0.0471(16) 0.0210(12) -0.0093(12) 0.0099(10) -0.0043(12)
O4 0.0351(14) 0.0269(13) 0.0290(13) 0.0036(10) 0.0107(11) -0.0039(10)
O5 0.0311(13) 0.0333(14) 0.0290(13) -0.0040(11) 0.0166(11) -0.0044(11)
O6 0.142(4) 0.0356(19) 0.130(4) 0.001(2) 0.118(3) 0.006(2)
O7 0.0315(14) 0.0416(16) 0.0433(17) -0.0054(13) 0.0004(12) -0.0055(12)
O8 0.0212(14) 0.071(2) 0.0305(15) -0.0014(13) 0.0104(11) -0.0041(12)
O9 0.0338(14) 0.0462(16) 0.0266(13) -0.0123(12) 0.0111(11) -0.0048(12)
O10 0.0325(13) 0.0271(13) 0.0314(14) 0.0062(10) 0.0134(11) -0.0010(10)
O11 0.0333(14) 0.0347(14) 0.0343(14) -0.0027(11) 0.0199(11) -0.0040(11)
O12 0.088(3) 0.060(2) 0.077(2) -0.0067(19) 0.045(2) 0.008(2)
C1 0.0231(17) 0.0243(18) 0.0280(19) -0.0043(14) 0.0085(14) -0.0022(14)
C2 0.0186(17) 0.0255(18) 0.0257(17) 0.0001(14) 0.0038(13) 0.0016(14)
C3 0.0227(16) 0.0287(18) 0.0156(16) -0.0023(13) 0.0019(13) 0.0009(13)
C4 0.0204(17) 0.0176(16) 0.0218(16) 0.0001(13) 0.0013(13) -0.0020(12)
C5 0.0242(17) 0.0237(17) 0.0252(18) -0.0032(14) 0.0076(14) -0.0003(13)
C6 0.0267(18) 0.0208(17) 0.0237(18) -0.0040(14) 0.0094(14) 0.0018(13)
C7 0.0279(19) 0.0200(17) 0.0280(19) -0.0058(14) 0.0102(15) 0.0001(14)
C8 0.043(2) 0.0238(18) 0.032(2) 0.0020(15) 0.0176(17) 0.0030(15)
C9 0.048(2) 0.0263(19) 0.035(2) 0.0017(16) 0.0110(18) 0.0076(17)
C10 0.039(2) 0.0249(19) 0.032(2) 0.0024(15) -0.0036(16) 0.0004(15)
C11 0.0237(18) 0.0296(19) 0.036(2) 0.0044(16) 0.0038(15) 0.0005(14)
C12 0.028(2) 0.0240(19) 0.043(2) 0.0055(17) 0.0109(17) -0.0033(15)
C13 0.030(2) 0.060(3) 0.062(3) 0.023(2) 0.013(2) 0.001(2)
C14 0.0252(18) 0.0304(19) 0.0200(17) -0.0033(15) 0.0027(14) 0.0052(15)
C15 0.0223(18) 0.033(2) 0.0244(19) -0.0045(16) -0.0012(14) 0.0037(15)
C16 0.0199(17) 0.0281(18) 0.0255(18) -0.0001(15) 0.0065(14) 0.0021(13)
C17 0.0205(16) 0.0225(17) 0.0172(16) 0.0000(13) 0.0052(13) -0.0002(13)
C18 0.0235(17) 0.0256(17) 0.0261(19) 0.0002(14) 0.0067(14) -0.0018(14)
C19 0.0329(19) 0.040(2) 0.0188(18) -0.0018(16) 0.0000(14) -0.0129(17)
C20 0.0230(17) 0.039(2) 0.030(2) 0.0020(16) 0.0021(15) -0.0046(15)
C21 0.0187(16) 0.0295(18) 0.0242(18) 0.0040(14) 0.0070(13) -0.0028(13)
C22 0.0225(17) 0.0179(17) 0.0212(17) 0.0055(13) 0.0024(13) -0.0018(13)
C23 0.050(3) 0.059(3) 0.028(2) -0.024(2) 0.0171(19) -0.009(2)
C24 0.034(2) 0.0284(19) 0.0199(18) 0.0019(14) 0.0077(15) 0.0104(15)
C25 0.036(2) 0.0238(18) 0.0284(19) 0.0036(15) 0.0039(16) -0.0007(15)
C26 0.0265(18) 0.0271(18) 0.0154(16) 0.0034(13) 0.0024(13) -0.0048(14)
C27 0.0205(16) 0.0309(19) 0.0121(15) -0.0071(13) 0.0020(12) -0.0025(13)
C28 0.0228(17) 0.0264(18) 0.0223(18) -0.0025(13) 0.0057(14) -0.0041(13)
C29 0.0276(19) 0.0282(19) 0.040(2) -0.0101(16) 0.0169(16) 0.0005(15)
C30 0.037(2) 0.0216(18) 0.035(2) -0.0092(15) 0.0165(16) -0.0003(15)
C31 0.044(2) 0.029(2) 0.037(2) 0.0115(17) 0.0091(18) -0.0073(17)
C32 0.064(3) 0.065(3) 0.037(2) -0.009(2) 0.034(2) -0.023(3)
C33 0.119(5) 0.067(4) 0.095(5) 0.028(3) 0.077(4) 0.050(4)
C34 0.0220(18) 0.0248(18) 0.0298(19) -0.0056(14) 0.0081(14) -0.0025(13)
C35 0.0230(17) 0.0264(19) 0.0218(17) 0.0013(14) 0.0049(14) 0.0022(14)
C36 0.0174(16) 0.0310(18) 0.0185(16) 0.0036(14) 0.0030(13) 0.0054(13)
C37 0.0220(17) 0.0278(18) 0.0134(15) -0.0010(13) 0.0005(12) 0.0011(13)
C38 0.0297(19) 0.0255(18) 0.0190(17) -0.0030(14) 0.0087(14) -0.0052(14)
C39 0.0281(18) 0.0210(17) 0.0274(18) -0.0037(14) 0.0088(14) 0.0020(14)
C40 0.0277(19) 0.032(2) 0.034(2) -0.0048(16) 0.0085(15) -0.0010(15)
C41 0.037(2) 0.037(2) 0.035(2) 0.0002(17) -0.0004(17) 0.0061(17)
C42 0.050(3) 0.041(2) 0.031(2) 0.0111(18) 0.0099(18) 0.0075(19)
C43 0.036(2) 0.035(2) 0.036(2) 0.0088(17) 0.0199(17) -0.0013(17)
C44 0.0284(19) 0.0275(19) 0.031(2) -0.0007(15) 0.0176(16) 0.0044(15)
C45 0.036(2) 0.0207(18) 0.049(3) -0.0029(17) 0.0163(18) -0.0027(16)
C46 0.030(2) 0.068(3) 0.064(3) -0.001(2) 0.024(2) -0.006(2)
C47 0.0258(18) 0.037(2) 0.0191(17) 0.0011(15) 0.0011(14) -0.0011(15)
C48 0.0185(17) 0.035(2) 0.0232(18) -0.0016(15) 0.0005(13) 0.0054(14)
C49 0.0179(17) 0.0292(18) 0.0256(18) -0.0017(14) 0.0065(14) 0.0002(13)
C50 0.0256(18) 0.0204(17) 0.0220(18) 0.0026(13) 0.0041(14) -0.0007(13)
C51 0.0253(18) 0.0300(19) 0.0212(18) 0.0017(14) 0.0086(14) -0.0053(15)
C52 0.0294(19) 0.030(2) 0.0222(18) -0.0043(15) 0.0039(14) -0.0024(15)
C53 0.0225(17) 0.031(2) 0.0283(19) 0.0015(15) -0.0041(14) -0.0056(14)
C54 0.0209(17) 0.034(2) 0.0254(19) 0.0042(15) 0.0026(14) 0.0005(15)
C55 0.0238(18) 0.0196(17) 0.0169(17) -0.0042(13) 0.0023(13) -0.0007(13)
C56 0.043(2) 0.050(3) 0.031(2) -0.0148(18) 0.0192(18) -0.0100(19)
C57 0.0270(18) 0.0274(18) 0.0261(19) -0.0006(15) 0.0039(14) 0.0098(14)
C58 0.0332(19) 0.0209(17) 0.0253(18) 0.0038(14) 0.0030(15) 0.0016(14)
C59 0.0220(17) 0.0261(19) 0.0188(17) 0.0028(13) 0.0022(13) -0.0017(13)
C60 0.0232(17) 0.0177(16) 0.0179(16) 0.0014(12) 0.0030(13) 0.0025(12)
C61 0.0290(18) 0.0293(19) 0.0203(17) 0.0012(14) 0.0067(14) 0.0011(15)
C62 0.038(2) 0.028(2) 0.035(2) 0.0057(16) 0.0162(17) 0.0107(16)
C63 0.044(2) 0.0238(19) 0.046(2) 0.0069(17) 0.0246(19) 0.0048(16)
C64 0.039(2) 0.0275(19) 0.036(2) 0.0092(16) 0.0106(17) -0.0052(16)
C65 0.068(3) 0.045(3) 0.053(3) -0.010(2) 0.032(3) 0.001(2)
C66 0.090(5) 0.067(4) 0.089(4) 0.009(3) 0.034(4) 0.028(3)

loop_
_atom_type_symbol
_atom_type_description
_atom_type_scat_dispersion_real
_atom_type_scat_dispersion_imag
_atom_type_scat_source
C C 0.0181 0.0091 'International Tables Vol C Tables 4.2.6.8 and 6.1.1.4'
H H 0.0000 0.0000 'International Tables Vol C Tables 4.2.6.8 and 6.1.1.4'
O O 0.0492 0.0322 'International Tables Vol C Tables 4.2.6.8 and 6.1.1.4'

loop_
_geom_angle_atom_site_label_1
_geom_angle_atom_site_label_2
_geom_angle_atom_site_label_3
_geom_angle
C18 O3 C23 117.8(3)
C26 O4 C31 118.1(3)
C28 O5 C32 117.1(3)
C32 O6 C33 113.2(4)
C51 O9 C56 117.5(3)
C59 O10 C64 117.2(3)
C61 O11 C65 116.6(3)
C65 O12 C66 110.0(4)
C5 C1 C6 118.6(3)
C5 C1 C2 104.0(3)
C6 C1 C2 113.4(3)
C5 C1 H1 106.7
C6 C1 H1 106.7
C2 C1 H1 106.7
C14 C2 C22 111.7(3)
C14 C2 C3 110.2(3)
C22 C2 C3 110.6(3)
C14 C2 C1 105.6(3)
C22 C2 C1 115.6(3)
C3 C2 C1 102.6(3)
C24 C3 C4 118.7(3)
C24 C3 C2 131.1(3)
C4 C3 C2 110.2(3)
C5 C4 C3 111.6(3)
C5 C4 C27 125.1(3)
C3 C4 C27 123.2(3)
C30 C5 C4 118.2(3)
C30 C5 C1 130.8(3)
C4 C5 C1 110.8(3)
C11 C6 C7 117.9(3)
C11 C6 C1 119.4(3)
C7 C6 C1 122.4(3)
C8 C7 C6 120.4(3)
C8 C7 C12 116.6(3)
C6 C7 C12 122.8(3)
C9 C8 C7 120.4(3)
C9 C8 H8 119.8
C7 C8 H8 119.8
C10 C9 C8 119.7(4)
C10 C9 H9 120.1
C8 C9 H9 120.1
C9 C10 C11 119.9(4)
C9 C10 H10 120.0
C11 C10 H10 120.0
C10 C11 C6 121.4(3)
C10 C11 H11 119.3
C6 C11 H11 119.3
O1 C12 C13 120.1(4)
O1 C12 C7 121.6(3)
C13 C12 C7 118.4(4)
C12 C13 H13A 109.5
C12 C13 H13B 109.5
H13A C13 H13B 109.5
C12 C13 H13C 109.5
H13A C13 H13C 109.5
H13B C13 H13C 109.5
C15 C14 C2 123.5(3)
C15 C14 H14 118.3
C2 C14 H14 118.3
C14 C15 C16 122.9(3)
C14 C15 H15 118.6
C16 C15 H15 118.6
O2 C16 C15 120.0(3)
O2 C16 C17 123.7(3)
C15 C16 C17 116.3(3)
C22 C17 C18 119.4(3)
C22 C17 C16 119.1(3)
C18 C17 C16 121.6(3)
O3 C18 C19 123.6(3)
O3 C18 C17 117.0(3)
C19 C18 C17 119.4(3)
C20 C19 C18 120.3(3)
C20 C19 H19 119.9
C18 C19 H19 119.9
C21 C20 C19 120.9(3)
C21 C20 H20 119.6
C19 C20 H20 119.6
C20 C21 C22 120.7(3)
C20 C21 H21 119.7
C22 C21 H21 119.7
C21 C22 C17 119.3(3)
C21 C22 C2 118.2(3)
C17 C22 C2 122.4(3)
O3 C23 H23B 109.5
O3 C23 H23C 109.5
H23B C23 H23C 109.5
O3 C23 H23A 109.5
H23B C23 H23A 109.5
H23C C23 H23A 109.5
C3 C24 C25 120.0(3)
C3 C24 H24 120.0
C25 C24 H24 120.0
C26 C25 C24 121.9(3)
C26 C25 H25 119.0
C24 C25 H25 119.0
O4 C26 C25 122.9(3)
O4 C26 C27 117.0(3)
C25 C26 C27 120.1(3)
C4 C27 C28 114.7(3)
C4 C27 C26 115.9(3)
C28 C27 C26 129.4(3)
O5 C28 C29 121.1(3)
O5 C28 C27 118.2(3)
C29 C28 C27 120.6(3)
C28 C29 C30 122.1(3)
C28 C29 H29 118.9
C30 C29 H29 118.9
C5 C30 C29 119.1(3)
C5 C30 H30 120.4
C29 C30 H30 120.4
O4 C31 H31B 109.5
O4 C31 H31A 109.5
H31B C31 H31A 109.5
O4 C31 H31C 109.5
H31B C31 H31C 109.5
H31A C31 H31C 109.5
O6 C32 O5 113.0(4)
O6 C32 H32A 109.0
O5 C32 H32A 109.0
O6 C32 H32B 109.0
O5 C32 H32B 109.0
H32A C32 H32B 107.8
O6 C33 H33C 109.5
O6 C33 H33B 109.5
H33C C33 H33B 109.5
O6 C33 H33A 109.5
H33C C33 H33A 109.5
H33B C33 H33A 109.5
C39 C34 C38 117.7(3)
C39 C34 C35 115.2(3)
C38 C34 C35 103.8(3)
C39 C34 H34 106.4
C38 C34 H34 106.4
C35 C34 H34 106.4
C47 C35 C36 110.5(3)
C47 C35 C55 113.0(3)
C36 C35 C55 110.2(3)
C47 C35 C34 105.9(3)
C36 C35 C34 102.1(3)
C55 C35 C34 114.6(3)
C57 C36 C37 119.1(3)
C57 C36 C35 129.8(3)
C37 C36 C35 111.0(3)
C38 C37 C36 112.3(3)
C38 C37 C60 123.8(3)
C36 C37 C60 123.9(3)
C63 C38 C37 119.1(3)
C63 C38 C34 130.4(3)
C37 C38 C34 110.3(3)
C40 C39 C44 117.5(3)
C40 C39 C34 120.2(3)
C44 C39 C34 122.3(3)
C41 C40 C39 122.0(4)
C41 C40 H40 119.0
C39 C40 H40 119.0
C42 C41 C40 120.4(4)
C42 C41 H41 119.8
C40 C41 H41 119.8
C41 C42 C43 119.3(4)
C41 C42 H42 120.3
C43 C42 H42 120.3
C42 C43 C44 121.6(4)
C42 C43 H43 119.2
C44 C43 H43 119.2
C43 C44 C39 119.1(4)
C43 C44 C45 117.6(3)
C39 C44 C45 123.1(3)
O7 C45 C44 123.6(3)
O7 C45 C46 118.4(4)
C44 C45 C46 118.0(4)
C45 C46 H46A 109.5
C45 C46 H46C 109.5
H46A C46 H46C 109.5
C45 C46 H46B 109.5
H46A C46 H46B 109.5
H46C C46 H46B 109.5
C48 C47 C35 123.2(3)
C48 C47 H47 118.4
C35 C47 H47 118.4
C47 C48 C49 122.8(3)
C47 C48 H48 118.6
C49 C48 H48 118.6
O8 C49 C48 119.5(3)
O8 C49 C50 123.6(3)
C48 C49 C50 117.0(3)
C55 C50 C51 117.7(3)
C55 C50 C49 119.3(3)
C51 C50 C49 123.0(3)
O9 C51 C52 122.7(3)
O9 C51 C50 116.0(3)
C52 C51 C50 121.3(3)
C51 C52 C53 119.4(3)
C51 C52 H52 120.3
C53 C52 H52 120.3
C52 C53 C54 121.1(3)
C52 C53 H53 119.4
C54 C53 H53 119.4
C55 C54 C53 119.3(3)
C55 C54 H54 120.4
C53 C54 H54 120.4
C54 C55 C50 121.0(3)
C54 C55 C35 117.8(3)
C50 C55 C35 121.2(3)
O9 C56 H56C 109.5
O9 C56 H56B 109.5
H56C C56 H56B 109.5
O9 C56 H56A 109.5
H56C C56 H56A 109.5
H56B C56 H56A 109.5
C36 C57 C58 118.9(3)
C36 C57 H57 120.6
C58 C57 H57 120.6
C59 C58 C57 122.5(3)
C59 C58 H58 118.8
C57 C58 H58 118.8
O10 C59 C58 123.7(3)
O10 C59 C60 116.2(3)
C58 C59 C60 120.2(3)
C37 C60 C59 115.4(3)
C37 C60 C61 115.2(3)
C59 C60 C61 129.4(3)
C62 C61 O11 122.2(3)
C62 C61 C60 120.2(3)
O11 C61 C60 117.6(3)
C61 C62 C63 122.5(3)
C61 C62 H62 118.8
C63 C62 H62 118.8
C38 C63 C62 119.2(3)
C38 C63 H63 120.4
C62 C63 H63 120.4
O10 C64 H64A 109.5
O10 C64 H64C 109.5
H64A C64 H64C 109.5
O10 C64 H64B 109.5
H64A C64 H64B 109.5
H64C C64 H64B 109.5
O12 C65 O11 120.3(4)
O12 C65 H65A 107.3
O11 C65 H65A 107.3
O12 C65 H65B 107.3
O11 C65 H65B 107.3
H65A C65 H65B 106.9
O12 C66 H66B 109.5
O12 C66 H66A 109.5
H66B C66 H66A 109.5
O12 C66 H66C 109.5
H66B C66 H66C 109.5
H66A C66 H66C 109.5

loop_
_geom_bond_atom_site_label_1
_geom_bond_atom_site_label_2
_geom_bond_distance
O1 C12 1.214(5)
O2 C16 1.219(4)
O3 C18 1.362(4)
O3 C23 1.433(4)
O4 C26 1.365(4)
O4 C31 1.417(4)
O5 C28 1.375(4)
O5 C32 1.411(5)
O6 C32 1.386(6)
O6 C33 1.411(8)
O7 C45 1.216(5)
O8 C49 1.233(4)
O9 C51 1.362(4)
O9 C56 1.433(4)
O10 C59 1.363(4)
O10 C64 1.429(4)
O11 C61 1.381(4)
O11 C65 1.384(5)
O12 C65 1.345(6)
O12 C66 1.499(7)
C1 C5 1.503(4)
C1 C6 1.506(5)
C1 C2 1.618(5)
C1 H1 1.0000
C2 C14 1.521(5)
C2 C22 1.530(5)
C2 C3 1.530(5)
C3 C24 1.368(5)
C3 C4 1.413(4)
C4 C5 1.398(5)
C4 C27 1.416(4)
C5 C30 1.373(5)
C6 C11 1.397(5)
C6 C7 1.398(5)
C7 C8 1.396(5)
C7 C12 1.511(5)
C8 C9 1.388(6)
C8 H8 0.9500
C9 C10 1.377(5)
C9 H9 0.9500
C10 C11 1.389(5)
C10 H10 0.9500
C11 H11 0.9500
C12 C13 1.495(5)
C13 H13A 0.9800
C13 H13B 0.9800
C13 H13C 0.9800
C14 C15 1.327(5)
C14 H14 0.9500
C15 C16 1.455(5)
C15 H15 0.9500
C16 C17 1.503(4)
C17 C22 1.404(4)
C17 C18 1.417(5)
C18 C19 1.385(5)
C19 C20 1.377(5)
C19 H19 0.9500
C20 C21 1.373(5)
C20 H20 0.9500
C21 C22 1.386(5)
C21 H21 0.9500
C23 H23B 0.9800
C23 H23C 0.9800
C23 H23A 0.9800
C24 C25 1.397(5)
C24 H24 0.9500
C25 C26 1.390(5)
C25 H25 0.9500
C26 C27 1.427(5)
C27 C28 1.426(5)
C28 C29 1.383(5)
C29 C30 1.416(5)
C29 H29 0.9500
C30 H30 0.9500
C31 H31B 0.9800
C31 H31A 0.9800
C31 H31C 0.9800
C32 H32A 0.9900
C32 H32B 0.9900
C33 H33C 0.9800
C33 H33B 0.9800
C33 H33A 0.9800
C34 C39 1.511(5)
C34 C38 1.521(4)
C34 C35 1.638(5)
C34 H34 1.0000
C35 C47 1.490(5)
C35 C36 1.531(5)
C35 C55 1.536(5)
C36 C57 1.366(5)
C36 C37 1.403(4)
C37 C38 1.398(5)
C37 C60 1.418(4)
C38 C63 1.360(5)
C39 C40 1.388(5)
C39 C44 1.424(5)
C40 C41 1.379(5)
C40 H40 0.9500
C41 C42 1.374(6)
C41 H41 0.9500
C42 C43 1.375(6)
C42 H42 0.9500
C43 C44 1.396(5)
C43 H43 0.9500
C44 C45 1.485(5)
C45 C46 1.528(5)
C46 H46A 0.9800
C46 H46C 0.9800
C46 H46B 0.9800
C47 C48 1.326(5)
C47 H47 0.9500
C48 C49 1.452(5)
C48 H48 0.9500
C49 C50 1.478(5)
C50 C55 1.411(5)
C50 C51 1.416(5)
C51 C52 1.378(5)
C52 C53 1.390(5)
C52 H52 0.9500
C53 C54 1.392(5)
C53 H53 0.9500
C54 C55 1.387(5)
C54 H54 0.9500
C56 H56C 0.9800
C56 H56B 0.9800
C56 H56A 0.9800
C57 C58 1.423(5)
C57 H57 0.9500
C58 C59 1.373(5)
C58 H58 0.9500
C59 C60 1.436(4)
C60 C61 1.439(5)
C61 C62 1.364(5)
C62 C63 1.416(5)
C62 H62 0.9500
C63 H63 0.9500
C64 H64A 0.9800
C64 H64C 0.9800
C64 H64B 0.9800
C65 H65A 0.9900
C65 H65B 0.9900
C66 H66B 0.9800
C66 H66A 0.9800
C66 H66C 0.9800

loop_
_geom_torsion_atom_site_label_1
_geom_torsion_atom_site_label_2
_geom_torsion_atom_site_label_3
_geom_torsion_atom_site_label_4
_geom_torsion
C5 C1 C2 C14 123.3(3)
C6 C1 C2 C14 -106.4(3)
C5 C1 C2 C22 -112.7(3)
C6 C1 C2 C22 17.6(4)
C5 C1 C2 C3 7.8(3)
C6 C1 C2 C3 138.1(3)
C14 C2 C3 C24 65.4(5)
C22 C2 C3 C24 -58.6(5)
C1 C2 C3 C24 177.5(4)
C14 C2 C3 C4 -117.1(3)
C22 C2 C3 C4 118.9(3)
C1 C2 C3 C4 -5.0(3)
C24 C3 C4 C5 177.8(3)
C2 C3 C4 C5 -0.1(4)
C24 C3 C4 C27 -2.9(5)
C2 C3 C4 C27 179.2(3)
C3 C4 C5 C30 -179.2(3)
C27 C4 C5 C30 1.4(5)
C3 C4 C5 C1 5.8(4)
C27 C4 C5 C1 -173.6(3)
C6 C1 C5 C30 50.2(5)
C2 C1 C5 C30 177.3(4)
C6 C1 C5 C4 -135.6(3)
C2 C1 C5 C4 -8.5(4)
C5 C1 C6 C11 35.7(5)
C2 C1 C6 C11 -86.8(4)
C5 C1 C6 C7 -150.3(3)
C2 C1 C6 C7 87.2(4)
C11 C6 C7 C8 4.8(5)
C1 C6 C7 C8 -169.3(3)
C11 C6 C7 C12 -169.7(3)
C1 C6 C7 C12 16.2(5)
C6 C7 C8 C9 -4.3(5)
C12 C7 C8 C9 170.5(3)
C7 C8 C9 C10 0.1(5)
C8 C9 C10 C11 3.5(6)
C9 C10 C11 C6 -3.0(6)
C7 C6 C11 C10 -1.2(5)
C1 C6 C11 C10 173.1(3)
C8 C7 C12 O1 -140.8(4)
C6 C7 C12 O1 33.9(5)
C8 C7 C12 C13 38.8(5)
C6 C7 C12 C13 -146.5(4)
C22 C2 C14 C15 -16.6(5)
C3 C2 C14 C15 -140.0(4)
C1 C2 C14 C15 109.8(4)
C2 C14 C15 C16 2.5(6)
C14 C15 C16 O2 -165.8(4)
C14 C15 C16 C17 15.8(5)
O2 C16 C17 C22 163.0(3)
C15 C16 C17 C22 -18.6(5)
O2 C16 C17 C18 -16.9(5)
C15 C16 C17 C18 161.6(3)
C23 O3 C18 C19 4.9(5)
C23 O3 C18 C17 -173.8(3)
C22 C17 C18 O3 175.3(3)
C16 C17 C18 O3 -4.9(5)
C22 C17 C18 C19 -3.5(5)
C16 C17 C18 C19 176.3(3)
O3 C18 C19 C20 -177.4(3)
C17 C18 C19 C20 1.2(5)
C18 C19 C20 C21 1.3(6)
C19 C20 C21 C22 -1.5(6)
C20 C21 C22 C17 -0.8(5)
C20 C21 C22 C2 178.7(3)
C18 C17 C22 C21 3.3(5)
C16 C17 C22 C21 -176.6(3)
C18 C17 C22 C2 -176.2(3)
C16 C17 C22 C2 3.9(5)
C14 C2 C22 C21 -166.6(3)
C3 C2 C22 C21 -43.5(4)
C1 C2 C22 C21 72.6(4)
C14 C2 C22 C17 12.9(4)
C3 C2 C22 C17 136.0(3)
C1 C2 C22 C17 -107.9(4)
C4 C3 C24 C25 3.3(5)
C2 C3 C24 C25 -179.4(3)
C3 C24 C25 C26 -0.4(5)
C31 O4 C26 C25 -10.0(5)
C31 O4 C26 C27 170.0(3)
C24 C25 C26 O4 176.9(3)
C24 C25 C26 C27 -3.0(5)
C5 C4 C27 C28 -0.7(5)
C3 C4 C27 C28 -180.0(3)
C5 C4 C27 C26 178.8(3)
C3 C4 C27 C26 -0.4(5)
O4 C26 C27 C4 -176.6(3)
C25 C26 C27 C4 3.3(5)
O4 C26 C27 C28 2.8(5)
C25 C26 C27 C28 -177.2(3)
C32 O5 C28 C29 47.9(5)
C32 O5 C28 C27 -135.7(4)
C4 C27 C28 O5 -178.0(3)
C26 C27 C28 O5 2.5(5)
C4 C27 C28 C29 -1.6(5)
C26 C27 C28 C29 179.0(3)
O5 C28 C29 C30 179.5(3)
C27 C28 C29 C30 3.1(6)
C4 C5 C30 C29 0.1(5)
C1 C5 C30 C29 173.9(4)
C28 C29 C30 C5 -2.4(6)
C33 O6 C32 O5 -78.3(5)
C28 O5 C32 O6 -84.1(4)
C39 C34 C35 C47 109.0(3)
C38 C34 C35 C47 -120.9(3)
C39 C34 C35 C36 -135.3(3)
C38 C34 C35 C36 -5.2(3)
C39 C34 C35 C55 -16.3(4)
C38 C34 C35 C55 113.9(3)
C47 C35 C36 C57 -64.8(5)
C55 C35 C36 C57 60.8(5)
C34 C35 C36 C57 -177.0(3)
C47 C35 C36 C37 114.5(3)
C55 C35 C36 C37 -119.9(3)
C34 C35 C36 C37 2.3(3)
C57 C36 C37 C38 -178.7(3)
C35 C36 C37 C38 1.9(4)
C57 C36 C37 C60 1.6(5)
C35 C36 C37 C60 -177.8(3)
C36 C37 C38 C63 178.3(3)
C60 C37 C38 C63 -2.0(5)
C36 C37 C38 C34 -5.7(4)
C60 C37 C38 C34 174.0(3)
C39 C34 C38 C63 -49.2(5)
C35 C34 C38 C63 -177.9(4)
C39 C34 C38 C37 135.3(3)
C35 C34 C38 C37 6.7(4)
C38 C34 C39 C40 -34.3(5)
C35 C34 C39 C40 88.7(4)
C38 C34 C39 C44 148.3(3)
C35 C34 C39 C44 -88.7(4)
C44 C39 C40 C41 0.0(5)
C34 C39 C40 C41 -177.5(3)
C39 C40 C41 C42 1.5(6)
C40 C41 C42 C43 -0.8(6)
C41 C42 C43 C44 -1.3(6)
C42 C43 C44 C39 2.7(6)
C42 C43 C44 C45 -172.5(4)
C40 C39 C44 C43 -2.1(5)
C34 C39 C44 C43 175.4(3)
C40 C39 C44 C45 173.0(3)
C34 C39 C44 C45 -9.6(5)
C43 C44 C45 O7 142.3(4)
C39 C44 C45 O7 -32.8(6)
C43 C44 C45 C46 -36.7(5)
C39 C44 C45 C46 148.2(4)
C36 C35 C47 C48 139.3(4)
C55 C35 C47 C48 15.3(5)
C34 C35 C47 C48 -110.9(4)
C35 C47 C48 C49 -1.8(6)
C47 C48 C49 O8 164.2(4)
C47 C48 C49 C50 -15.1(5)
O8 C49 C50 C55 -162.4(3)
C48 C49 C50 C55 16.9(5)
O8 C49 C50 C51 18.4(5)
C48 C49 C50 C51 -162.3(3)
C56 O9 C51 C52 -1.1(5)
C56 O9 C51 C50 176.9(3)
C55 C50 C51 O9 -175.0(3)
C49 C50 C51 O9 4.2(5)
C55 C50 C51 C52 3.0(5)
C49 C50 C51 C52 -177.8(3)
O9 C51 C52 C53 178.1(3)
C50 C51 C52 C53 0.2(5)
C51 C52 C53 C54 -3.0(5)
C52 C53 C54 C55 2.5(5)
C53 C54 C55 C50 0.8(5)
C53 C54 C55 C35 -179.0(3)
C51 C50 C55 C54 -3.5(5)
C49 C50 C55 C54 177.3(3)
C51 C50 C55 C35 176.3(3)
C49 C50 C55 C35 -3.0(5)
C47 C35 C55 C54 167.2(3)
C36 C35 C55 C54 43.0(4)
C34 C35 C55 C54 -71.4(4)
C47 C35 C55 C50 -12.6(4)
C36 C35 C55 C50 -136.7(3)
C34 C35 C55 C50 108.8(4)
C37 C36 C57 C58 -2.3(5)
C35 C36 C57 C58 177.0(3)
C36 C57 C58 C59 0.8(5)
C64 O10 C59 C58 8.5(5)
C64 O10 C59 C60 -171.0(3)
C57 C58 C59 O10 -178.0(3)
C57 C58 C59 C60 1.5(5)
C38 C37 C60 C59 -179.0(3)
C36 C37 C60 C59 0.6(5)
C38 C37 C60 C61 1.3(5)
C36 C37 C60 C61 -179.1(3)
O10 C59 C60 C37 177.4(3)
C58 C59 C60 C37 -2.1(5)
O10 C59 C60 C61 -2.9(5)
C58 C59 C60 C61 177.5(3)
C65 O11 C61 C62 -47.4(5)
C65 O11 C61 C60 135.0(4)
C37 C60 C61 C62 0.7(5)
C59 C60 C61 C62 -179.0(4)
C37 C60 C61 O11 178.3(3)
C59 C60 C61 O11 -1.3(5)
O11 C61 C62 C63 -179.5(3)
C60 C61 C62 C63 -1.9(6)
C37 C38 C63 C62 0.7(6)
C34 C38 C63 C62 -174.4(4)
C61 C62 C63 C38 1.2(6)
C66 O12 C65 O11 74.4(6)
C61 O11 C65 O12 75.3(5)
